data_4341943
loop_
_publ_author_name
'Czympiel, Lisa'
'Pfrommer, Johannes'
'Tyrra, Wieland'
'Sch\"afer, Mathias'
'Mathur, Sanjay'

_publ_section_title
;
 Ligand-Modulated Chemical and Structural Implications in Four-, Five-,
 and Six-fold Coordinated Aluminum Heteroaryl Alkenolates.
;
_journal_issue 1
_journal_name_full 'Inorganic chemistry'
_journal_page_first 25
_journal_page_last 37
_journal_paper_doi 10.1021/ic502549m
_journal_volume 54
_journal_year 2015
_chemical_formula_moiety 'C40 H22 Al2 F12 N4 O6 S4, 2(C3 H6 O)'
_chemical_formula_sum 'C46 H34 Al2 F12 N4 O8 S4'
_chemical_formula_weight 1180.97
_chemical_name_systematic
;
 ?
;
_space_group_IT_number 60
_symmetry_cell_setting orthorhombic
_symmetry_space_group_name_Hall '-P 2n 2ab'
_symmetry_space_group_name_H-M 'P b c n'
_atom_sites_solution_hydrogens geom
_atom_sites_solution_primary direct
_atom_sites_solution_secondary difmap
_audit_creation_method SHELXL-97
_cell_angle_alpha 90.00
_cell_angle_beta 90.00
_cell_angle_gamma 90.00
_cell_formula_units_Z 4
_cell_length_a 15.3683(18)
_cell_length_b 14.4592(18)
_cell_length_c 23.252(2)
_cell_measurement_reflns_used 64548
_cell_measurement_temperature 293(2)
_cell_measurement_theta_max 24.99
_cell_measurement_theta_min 1.75
_cell_volume 5166.9(10)
_computing_cell_refinement 'X-Area (Stoe & Cie, 2001)'
_computing_data_collection 'X-Area (Stoe & Cie, 2001)'
_computing_data_reduction 'X-Area (Stoe & Cie, 2001)'
_computing_structure_refinement 'SHELXL-97 (Sheldrick, 1997)'
_computing_structure_solution 'SHELXS-97 (Sheldrick, 1990)'
_diffrn_ambient_temperature 293(2)
_diffrn_detector_area_resol_mean 'not measured'
_diffrn_measured_fraction_theta_full 0.960
_diffrn_measured_fraction_theta_max 0.960
_diffrn_measurement_device_type 'IPDS II (Stoe & Cie)'
_diffrn_measurement_method '\w and \f scans'
_diffrn_radiation_monochromator graphite
_diffrn_radiation_source 'fine-focus sealed tube'
_diffrn_radiation_type MoK\a
_diffrn_radiation_wavelength 0.71073
_diffrn_reflns_av_R_equivalents 0.2326
_diffrn_reflns_av_sigmaI/netI 0.1512
_diffrn_reflns_limit_h_max 18
_diffrn_reflns_limit_h_min -18
_diffrn_reflns_limit_k_max 17
_diffrn_reflns_limit_k_min -17
_diffrn_reflns_limit_l_max 25
_diffrn_reflns_limit_l_min -27
_diffrn_reflns_number 48594
_diffrn_reflns_theta_full 24.99
_diffrn_reflns_theta_max 24.99
_diffrn_reflns_theta_min 1.75
_diffrn_standards_decay_% 'not measured'
_diffrn_standards_interval_count 'not measured'
_diffrn_standards_interval_time 'not measured'
_diffrn_standards_number 'not measured'
_exptl_absorpt_coefficient_mu 0.317
_exptl_absorpt_correction_T_max 0.9542
_exptl_absorpt_correction_T_min 0.7659
_exptl_absorpt_correction_type numerical
_exptl_absorpt_process_details
;
The absorption correction (X-RED; Stoe & Cie, 2001)
was performed after optimizing the crystal shape
using X-SHAPE (Stoe & Cie, 1999).
;
_exptl_crystal_colour yellow
_exptl_crystal_density_diffrn 1.518
_exptl_crystal_density_method 'not measured'
_exptl_crystal_description needle
_exptl_crystal_F_000 2400
_exptl_crystal_size_max 0.2
_exptl_crystal_size_mid 0.05
_exptl_crystal_size_min 0.05
_refine_diff_density_max 0.303
_refine_diff_density_min -0.247
_refine_diff_density_rms 0.063
_refine_ls_extinction_method none
_refine_ls_goodness_of_fit_ref 0.922
_refine_ls_hydrogen_treatment mixed
_refine_ls_matrix_type full
_refine_ls_number_parameters 350
_refine_ls_number_reflns 4376
_refine_ls_number_restraints 0
_refine_ls_restrained_S_all 0.922
_refine_ls_R_factor_all 0.1842
_refine_ls_R_factor_gt 0.0710
_refine_ls_shift/su_max 0.000
_refine_ls_shift/su_mean 0.000
_refine_ls_structure_factor_coef Fsqd
_refine_ls_weighting_details 'calc w=1/[\s^2^(Fo^2^)+(0.0606P)^2^+0.0000P] where P=(Fo^2^+2Fc^2^)/3'
_refine_ls_weighting_scheme calc
_refine_ls_wR_factor_gt 0.1347
_refine_ls_wR_factor_ref 0.1697
_reflns_number_gt 1829
_reflns_number_total 4376
_reflns_threshold_expression >2sigma(I)
_cod_data_source_file ic502549m_si_002.cif
_cod_data_source_block Al{BTTFP}2OH
_cod_depositor_comments 'Adding full bibliography for 4341940--4341945.cif.'
_cod_database_code 4341943

loop_
_symmetry_equiv_pos_as_xyz
'x, y, z'
'-x+1/2, -y+1/2, z+1/2'
'x+1/2, -y+1/2, -z'
'-x, y, -z+1/2'
'-x, -y, -z'
'x-1/2, y-1/2, -z-1/2'
'-x-1/2, y-1/2, z'
'x, -y, z-1/2'

loop_
_atom_site_label
_atom_site_type_symbol
_atom_site_fract_x
_atom_site_fract_y
_atom_site_fract_z
_atom_site_U_iso_or_equiv
_atom_site_adp_type
_atom_site_occupancy
_atom_site_symmetry_multiplicity
_atom_site_calc_flag
_atom_site_refinement_flags
S1 S 0.24071(11) 0.17435(15) 0.13418(8) 0.0584(5) Uani 1 1 d .
S2 S 0.29519(12) 0.46956(14) 0.22611(8) 0.0544(5) Uani 1 1 d .
Al1 Al 0.0000 0.2181(2) 0.2500 0.0407(7) Uani 1 2 d S
Al2 Al 0.0000 0.4241(2) 0.2500 0.0397(7) Uani 1 2 d S
F1 F -0.1496(3) 0.1022(4) 0.1020(2) 0.1041(19) Uani 1 1 d .
F2 F -0.0451(4) 0.0474(5) 0.0559(2) 0.146(3) Uani 1 1 d .
F3 F -0.0903(5) -0.0196(4) 0.1314(3) 0.135(3) Uani 1 1 d .
F4 F 0.0449(3) 0.6478(3) 0.3869(2) 0.0841(15) Uani 1 1 d .
F5 F 0.1660(3) 0.5909(4) 0.4152(2) 0.0987(18) Uani 1 1 d .
F6 F 0.0470(3) 0.5176(3) 0.42856(17) 0.0821(15) Uani 1 1 d .
O1 O -0.0392(3) 0.1333(3) 0.1967(2) 0.0503(12) Uani 1 1 d .
O2 O 0.0252(3) 0.5076(3) 0.30752(18) 0.0463(12) Uani 1 1 d .
O3 O -0.0269(3) 0.3209(3) 0.20493(18) 0.0392(11) Uani 1 1 d .
O4 O 0.1017(5) 0.3155(5) 0.4101(3) 0.111(2) Uani 1 1 d .
N1 N 0.1258(3) 0.2037(3) 0.2133(2) 0.0436(14) Uani 1 1 d .
N2 N 0.1302(3) 0.4397(4) 0.2204(2) 0.0420(14) Uani 1 1 d .
C1 C 0.2084(4) 0.2223(5) 0.2387(3) 0.0452(17) Uani 1 1 d .
C2 C 0.2246(4) 0.2470(5) 0.2953(3) 0.0515(18) Uani 1 1 d .
H2 H 0.1790 0.2550 0.3211 0.062 Uiso 1 1 calc R
C3 C 0.3074(5) 0.2592(6) 0.3120(3) 0.061(2) Uani 1 1 d .
H3 H 0.3183 0.2758 0.3500 0.073 Uiso 1 1 calc R
C4 C 0.3777(5) 0.2479(6) 0.2748(4) 0.071(2) Uani 1 1 d .
H4 H 0.4341 0.2586 0.2878 0.085 Uiso 1 1 calc R
C5 C 0.3634(5) 0.2205(6) 0.2180(4) 0.070(3) Uani 1 1 d .
H5 H 0.4092 0.2109 0.1926 0.084 Uiso 1 1 calc R
C6 C 0.2772(4) 0.2083(5) 0.2012(3) 0.056(2) Uani 1 1 d .
C7 C 0.1352(4) 0.1753(5) 0.1597(3) 0.0446(17) Uani 1 1 d .
C8 C 0.0675(5) 0.1401(5) 0.1239(3) 0.058(2) Uani 1 1 d .
H8 H 0.0781 0.1327 0.0848 0.069 Uiso 1 1 calc R
C9 C -0.0106(5) 0.1175(5) 0.1448(3) 0.0505(18) Uani 1 1 d .
C10 C -0.0715(6) 0.0625(7) 0.1081(4) 0.069(2) Uani 1 1 d .
C11 C 0.1626(4) 0.4240(5) 0.1644(3) 0.0431(17) Uani 1 1 d .
C12 C 0.1152(5) 0.4020(5) 0.1162(3) 0.0521(19) Uani 1 1 d .
H12 H 0.0554 0.3929 0.1183 0.062 Uiso 1 1 calc R
C13 C 0.1595(5) 0.3937(6) 0.0640(3) 0.066(2) Uani 1 1 d .
H13 H 0.1282 0.3795 0.0309 0.079 Uiso 1 1 calc R
C14 C 0.2487(6) 0.4061(6) 0.0599(3) 0.071(2) Uani 1 1 d .
H14 H 0.2762 0.4007 0.0245 0.086 Uiso 1 1 calc R
C15 C 0.2968(5) 0.4265(5) 0.1085(4) 0.065(2) Uani 1 1 d .
H15 H 0.3568 0.4341 0.1062 0.078 Uiso 1 1 calc R
C16 C 0.2535(4) 0.4357(5) 0.1611(3) 0.0451(16) Uani 1 1 d .
C17 C 0.1922(4) 0.4677(5) 0.2559(3) 0.0404(16) Uani 1 1 d .
C18 C 0.1808(4) 0.4996(5) 0.3128(3) 0.0467(18) Uani 1 1 d .
H18 H 0.2290 0.5066 0.3366 0.056 Uiso 1 1 calc R
C19 C 0.1001(5) 0.5203(5) 0.3331(3) 0.0485(18) Uani 1 1 d .
C20 C 0.0901(5) 0.5692(6) 0.3907(3) 0.059(2) Uani 1 1 d .
C21 C 0.0833(8) 0.2978(10) 0.5077(5) 0.153(6) Uani 1 1 d .
H21A H 0.0569 0.3529 0.5228 0.229 Uiso 1 1 calc R
H21B H 0.1204 0.2710 0.5364 0.229 Uiso 1 1 calc R
H21C H 0.0388 0.2543 0.4974 0.229 Uiso 1 1 calc R
C22 C 0.1341(7) 0.3206(7) 0.4575(4) 0.085(3) Uani 1 1 d .
C23 C 0.2277(8) 0.3484(10) 0.4653(5) 0.148(5) Uani 1 1 d .
H23A H 0.2556 0.3517 0.4285 0.223 Uiso 1 1 calc R
H23B H 0.2568 0.3034 0.4888 0.223 Uiso 1 1 calc R
H23C H 0.2303 0.4078 0.4837 0.223 Uiso 1 1 calc R
H1 H -0.035(5) 0.322(6) 0.171(3) 0.08(3) Uiso 1 1 d .

loop_
_atom_site_aniso_label
_atom_site_aniso_U_11
_atom_site_aniso_U_22
_atom_site_aniso_U_33
_atom_site_aniso_U_23
_atom_site_aniso_U_13
_atom_site_aniso_U_12
S1 0.0479(11) 0.0688(13) 0.0583(11) -0.0032(11) 0.0170(9) -0.0001(10)
S2 0.0406(10) 0.0608(13) 0.0618(11) -0.0002(10) 0.0063(9) -0.0072(9)
Al1 0.0361(14) 0.0451(17) 0.0409(15) 0.000 0.0068(14) 0.000
Al2 0.0375(15) 0.0470(18) 0.0344(14) 0.000 0.0019(13) 0.000
F1 0.071(4) 0.129(5) 0.113(5) -0.037(4) -0.017(3) -0.018(3)
F2 0.104(4) 0.245(8) 0.088(4) -0.089(5) 0.024(3) -0.062(5)
F3 0.180(6) 0.078(4) 0.146(6) -0.016(4) -0.021(5) -0.060(4)
F4 0.109(4) 0.072(4) 0.071(3) -0.023(3) 0.017(3) 0.009(3)
F5 0.081(4) 0.152(5) 0.063(3) -0.045(3) -0.004(3) -0.027(3)
F6 0.105(4) 0.091(4) 0.050(3) -0.010(3) 0.018(3) -0.025(3)
O1 0.044(3) 0.049(3) 0.057(3) -0.012(3) 0.016(2) -0.008(2)
O2 0.037(3) 0.057(3) 0.045(3) -0.008(2) 0.000(2) -0.007(2)
O3 0.042(2) 0.043(3) 0.033(2) 0.001(2) 0.000(2) -0.001(2)
O4 0.151(7) 0.119(6) 0.063(4) -0.009(4) -0.034(4) 0.028(5)
N1 0.042(3) 0.040(4) 0.049(4) 0.002(3) 0.010(3) 0.002(2)
N2 0.043(3) 0.045(4) 0.038(3) 0.003(3) 0.003(3) -0.002(3)
C1 0.033(3) 0.051(4) 0.052(5) 0.003(3) 0.000(3) 0.001(3)
C2 0.041(4) 0.054(5) 0.060(4) 0.008(4) 0.000(4) 0.002(3)
C3 0.047(5) 0.072(6) 0.064(5) 0.006(5) -0.009(4) 0.003(4)
C4 0.046(5) 0.089(7) 0.079(6) 0.012(6) -0.011(5) 0.010(4)
C5 0.040(4) 0.079(6) 0.092(7) 0.020(5) 0.014(5) -0.005(4)
C6 0.039(4) 0.063(5) 0.065(5) 0.003(4) 0.006(4) -0.002(3)
C7 0.038(4) 0.050(4) 0.046(4) -0.004(4) 0.011(3) 0.005(4)
C8 0.059(5) 0.072(6) 0.042(4) -0.008(4) 0.010(4) -0.004(4)
C9 0.045(4) 0.051(4) 0.055(4) -0.011(4) 0.007(4) -0.002(3)
C10 0.065(6) 0.079(7) 0.063(5) -0.027(5) 0.009(5) -0.013(5)
C11 0.046(4) 0.042(4) 0.041(4) -0.003(4) 0.010(3) 0.001(3)
C12 0.054(5) 0.067(5) 0.035(4) 0.004(4) 0.007(3) 0.003(4)
C13 0.073(6) 0.086(7) 0.038(4) -0.007(4) 0.013(4) 0.004(5)
C14 0.074(6) 0.089(7) 0.051(5) -0.006(5) 0.020(4) 0.000(5)
C15 0.053(5) 0.065(6) 0.077(6) 0.001(5) 0.020(5) -0.007(4)
C16 0.039(4) 0.046(4) 0.050(4) 0.008(4) 0.007(3) -0.005(3)
C17 0.042(4) 0.041(4) 0.039(4) 0.003(3) 0.006(3) -0.001(3)
C18 0.043(4) 0.052(4) 0.046(4) -0.001(4) -0.006(3) -0.003(3)
C19 0.060(5) 0.048(5) 0.037(4) -0.003(4) 0.002(4) -0.011(4)
C20 0.051(5) 0.073(6) 0.053(5) -0.007(5) 0.005(4) -0.010(4)
C21 0.126(10) 0.248(18) 0.084(8) 0.011(9) 0.028(8) 0.053(10)
C22 0.104(8) 0.092(7) 0.058(6) -0.005(6) -0.010(6) 0.036(6)
C23 0.116(11) 0.226(17) 0.103(9) -0.001(9) -0.009(8) -0.020(10)

loop_
_atom_type_symbol
_atom_type_description
_atom_type_scat_dispersion_real
_atom_type_scat_dispersion_imag
_atom_type_scat_source
C C 0.0033 0.0016 'International Tables Vol C Tables 4.2.6.8 and 6.1.1.4'
H H 0.0000 0.0000 'International Tables Vol C Tables 4.2.6.8 and 6.1.1.4'
Al Al 0.0645 0.0514 'International Tables Vol C Tables 4.2.6.8 and 6.1.1.4'
F F 0.0171 0.0103 'International Tables Vol C Tables 4.2.6.8 and 6.1.1.4'
N N 0.0061 0.0033 'International Tables Vol C Tables 4.2.6.8 and 6.1.1.4'
O O 0.0106 0.0060 'International Tables Vol C Tables 4.2.6.8 and 6.1.1.4'
S S 0.1246 0.1234 'International Tables Vol C Tables 4.2.6.8 and 6.1.1.4'

loop_
_geom_angle_atom_site_label_1
_geom_angle_atom_site_label_2
_geom_angle_atom_site_label_3
_geom_angle
_geom_angle_site_symmetry_1
_geom_angle_site_symmetry_3
C7 S1 C6 89.6(3) . .
C16 S2 C17 90.4(3) . .
O1 Al1 O1 96.8(3) . 4
O1 Al1 O3 94.6(2) . .
O1 Al1 O3 168.4(2) 4 .
O1 Al1 O3 168.4(2) . 4
O1 Al1 O3 94.6(2) 4 4
O3 Al1 O3 74.3(3) . 4
O1 Al1 N1 87.8(2) . .
O1 Al1 N1 84.7(2) 4 .
O3 Al1 N1 93.10(19) . .
O3 Al1 N1 95.9(2) 4 .
O1 Al1 N1 84.7(2) . 4
O1 Al1 N1 87.8(2) 4 4
O3 Al1 N1 95.9(2) . 4
O3 Al1 N1 93.10(19) 4 4
N1 Al1 N1 168.8(3) . 4
O1 Al1 Al2 131.62(16) . .
O1 Al1 Al2 131.62(16) 4 .
O3 Al1 Al2 37.14(15) . .
O3 Al1 Al2 37.14(15) 4 .
N1 Al1 Al2 95.62(16) . .
N1 Al1 Al2 95.62(16) 4 .
O2 Al2 O2 98.2(3) . 4
O2 Al2 O3 167.4(2) . .
O2 Al2 O3 94.0(2) 4 .
O2 Al2 O3 94.0(2) . 4
O2 Al2 O3 167.4(2) 4 4
O3 Al2 O3 74.1(3) . 4
O2 Al2 N2 88.1(2) . .
O2 Al2 N2 83.9(2) 4 .
O3 Al2 N2 96.4(2) . .
O3 Al2 N2 93.3(2) 4 .
O2 Al2 N2 83.9(2) . 4
O2 Al2 N2 88.1(2) 4 4
O3 Al2 N2 93.3(2) . 4
O3 Al2 N2 96.4(2) 4 4
N2 Al2 N2 167.8(3) . 4
O2 Al2 Al1 130.92(16) . .
O2 Al2 Al1 130.92(16) 4 .
O3 Al2 Al1 37.04(15) . .
O3 Al2 Al1 37.04(15) 4 .
N2 Al2 Al1 96.08(16) . .
N2 Al2 Al1 96.08(16) 4 .
C9 O1 Al1 128.9(4) . .
C19 O2 Al2 127.3(4) . .
Al1 O3 Al2 105.8(2) . .
Al1 O3 H1 127(6) . .
Al2 O3 H1 125(6) . .
C7 N1 C1 110.6(5) . .
C7 N1 Al1 120.6(4) . .
C1 N1 Al1 128.8(4) . .
C17 N2 C11 111.7(5) . .
C17 N2 Al2 120.5(4) . .
C11 N2 Al2 127.7(4) . .
C6 C1 C2 119.8(6) . .
C6 C1 N1 113.1(6) . .
C2 C1 N1 126.9(6) . .
C3 C2 C1 118.7(7) . .
C3 C2 H2 120.7 . .
C1 C2 H2 120.7 . .
C2 C3 C4 122.6(8) . .
C2 C3 H3 118.7 . .
C4 C3 H3 118.7 . .
C3 C4 C5 119.9(8) . .
C3 C4 H4 120.1 . .
C5 C4 H4 120.1 . .
C6 C5 C4 116.9(8) . .
C6 C5 H5 121.6 . .
C4 C5 H5 121.6 . .
C1 C6 C5 122.1(7) . .
C1 C6 S1 111.2(5) . .
C5 C6 S1 126.8(6) . .
N1 C7 C8 125.5(6) . .
N1 C7 S1 115.4(5) . .
C8 C7 S1 118.8(5) . .
C9 C8 C7 122.1(7) . .
C9 C8 H8 118.9 . .
C7 C8 H8 118.9 . .
O1 C9 C8 126.6(7) . .
O1 C9 C10 114.2(6) . .
C8 C9 C10 119.0(7) . .
F2 C10 F3 107.3(8) . .
F2 C10 F1 104.7(8) . .
F3 C10 F1 103.2(7) . .
F2 C10 C9 115.3(7) . .
F3 C10 C9 112.1(8) . .
F1 C10 C9 113.1(7) . .
C12 C11 C16 120.5(6) . .
C12 C11 N2 127.1(6) . .
C16 C11 N2 112.3(6) . .
C11 C12 C13 118.1(7) . .
C11 C12 H12 121.0 . .
C13 C12 H12 121.0 . .
C14 C13 C12 122.0(7) . .
C14 C13 H13 119.0 . .
C12 C13 H13 119.0 . .
C15 C14 C13 120.1(7) . .
C15 C14 H14 120.0 . .
C13 C14 H14 120.0 . .
C14 C15 C16 118.7(7) . .
C14 C15 H15 120.6 . .
C16 C15 H15 120.6 . .
C15 C16 C11 120.5(7) . .
C15 C16 S2 128.3(6) . .
C11 C16 S2 110.9(5) . .
N2 C17 C18 126.5(6) . .
N2 C17 S2 114.5(5) . .
C18 C17 S2 119.0(5) . .
C19 C18 C17 120.7(6) . .
C19 C18 H18 119.7 . .
C17 C18 H18 119.7 . .
O2 C19 C18 127.9(6) . .
O2 C19 C20 112.1(6) . .
C18 C19 C20 120.0(6) . .
F6 C20 F4 105.2(6) . .
F6 C20 F5 106.6(7) . .
F4 C20 F5 106.4(7) . .
F6 C20 C19 111.8(7) . .
F4 C20 C19 112.9(7) . .
F5 C20 C19 113.3(6) . .
C22 C21 H21A 109.5 . .
C22 C21 H21B 109.5 . .
H21A C21 H21B 109.5 . .
C22 C21 H21C 109.5 . .
H21A C21 H21C 109.5 . .
H21B C21 H21C 109.5 . .
O4 C22 C21 120.0(11) . .
O4 C22 C23 121.3(10) . .
C21 C22 C23 118.7(9) . .
C22 C23 H23A 109.5 . .
C22 C23 H23B 109.5 . .
H23A C23 H23B 109.5 . .
C22 C23 H23C 109.5 . .
H23A C23 H23C 109.5 . .
H23B C23 H23C 109.5 . .

loop_
_geom_bond_atom_site_label_1
_geom_bond_atom_site_label_2
_geom_bond_distance
_geom_bond_site_symmetry_2
S1 C7 1.726(6) .
S1 C6 1.727(8) .
S2 C16 1.713(7) .
S2 C17 1.727(6) .
Al1 O1 1.844(5) .
Al1 O1 1.844(5) 4
Al1 O3 1.866(5) .
Al1 O3 1.866(5) 4
Al1 N1 2.123(5) .
Al1 N1 2.123(5) 4
Al1 Al2 2.980(4) .
Al2 O2 1.843(5) .
Al2 O2 1.843(5) 4
Al2 O3 1.870(5) .
Al2 O3 1.870(5) 4
Al2 N2 2.128(5) .
Al2 N2 2.128(5) 4
F1 C10 1.339(10) .
F2 C10 1.297(9) .
F3 C10 1.336(10) .
F4 C20 1.334(9) .
F5 C20 1.335(8) .
F6 C20 1.330(8) .
O1 C9 1.303(8) .
O2 C19 1.308(8) .
O3 H1 0.81(8) .
O4 C22 1.211(10) .
N1 C7 1.321(8) .
N1 C1 1.425(8) .
N2 C17 1.323(8) .
N2 C11 1.412(8) .
C1 C6 1.385(9) .
C1 C2 1.387(9) .
C2 C3 1.343(9) .
C2 H2 0.9300 .
C3 C4 1.394(10) .
C3 H3 0.9300 .
C4 C5 1.396(11) .
C4 H4 0.9300 .
C5 C6 1.392(10) .
C5 H5 0.9300 .
C7 C8 1.426(9) .
C8 C9 1.335(9) .
C8 H8 0.9300 .
C9 C10 1.497(10) .
C11 C12 1.375(9) .
C11 C16 1.409(9) .
C12 C13 1.397(9) .
C12 H12 0.9300 .
C13 C14 1.386(10) .
C13 H13 0.9300 .
C14 C15 1.382(11) .
C14 H14 0.9300 .
C15 C16 1.400(10) .
C15 H15 0.9300 .
C17 C18 1.412(9) .
C18 C19 1.361(9) .
C18 H18 0.9300 .
C19 C20 1.524(10) .
C21 C22 1.443(14) .
C21 H21A 0.9600 .
C21 H21B 0.9600 .
C21 H21C 0.9600 .
C22 C23 1.504(14) .
C23 H23A 0.9600 .
C23 H23B 0.9600 .
C23 H23C 0.9600 .

loop_
_geom_torsion_atom_site_label_1
_geom_torsion_atom_site_label_2
_geom_torsion_atom_site_label_3
_geom_torsion_atom_site_label_4
_geom_torsion
_geom_torsion_site_symmetry_1
_geom_torsion_site_symmetry_4
O1 Al1 Al2 O2 170.3(2) . .
O1 Al1 Al2 O2 -9.7(2) 4 .
O3 Al1 Al2 O2 174.7(3) . .
O3 Al1 Al2 O2 -5.3(3) 4 .
N1 Al1 Al2 O2 -97.6(2) . .
N1 Al1 Al2 O2 82.4(2) 4 .
O1 Al1 Al2 O2 -9.7(2) . 4
O1 Al1 Al2 O2 170.3(2) 4 4
O3 Al1 Al2 O2 -5.3(3) . 4
O3 Al1 Al2 O2 174.7(3) 4 4
N1 Al1 Al2 O2 82.4(2) . 4
N1 Al1 Al2 O2 -97.6(2) 4 4
O1 Al1 Al2 O3 -4.4(3) . .
O1 Al1 Al2 O3 175.6(3) 4 .
O3 Al1 Al2 O3 180.0 4 .
N1 Al1 Al2 O3 87.7(3) . .
N1 Al1 Al2 O3 -92.3(3) 4 .
O1 Al1 Al2 O3 175.6(3) . 4
O1 Al1 Al2 O3 -4.4(3) 4 4
O3 Al1 Al2 O3 180.0 . 4
N1 Al1 Al2 O3 -92.3(3) . 4
N1 Al1 Al2 O3 87.7(3) 4 4
O1 Al1 Al2 N2 -96.9(2) . .
O1 Al1 Al2 N2 83.1(2) 4 .
O3 Al1 Al2 N2 -92.5(3) . .
O3 Al1 Al2 N2 87.5(3) 4 .
N1 Al1 Al2 N2 -4.8(2) . .
N1 Al1 Al2 N2 175.2(2) 4 .
O1 Al1 Al2 N2 83.1(2) . 4
O1 Al1 Al2 N2 -96.9(2) 4 4
O3 Al1 Al2 N2 87.5(3) . 4
O3 Al1 Al2 N2 -92.5(3) 4 4
N1 Al1 Al2 N2 175.2(2) . 4
N1 Al1 Al2 N2 -4.8(2) 4 4
O1 Al1 O1 C9 -114.6(6) 4 .
O3 Al1 O1 C9 62.8(6) . .
O3 Al1 O1 C9 78.7(11) 4 .
N1 Al1 O1 C9 -30.2(6) . .
N1 Al1 O1 C9 158.3(6) 4 .
Al2 Al1 O1 C9 65.4(6) . .
O2 Al2 O2 C19 -115.3(6) 4 .
O3 Al2 O2 C19 79.6(10) . .
O3 Al2 O2 C19 61.4(6) 4 .
N2 Al2 O2 C19 -31.8(6) . .
N2 Al2 O2 C19 157.4(6) 4 .
Al1 Al2 O2 C19 64.7(6) . .
O1 Al1 O3 Al2 176.7(2) . .
O1 Al1 O3 Al2 -16.5(10) 4 .
O3 Al1 O3 Al2 0.0 4 .
N1 Al1 O3 Al2 -95.2(2) . .
N1 Al1 O3 Al2 91.6(2) 4 .
O2 Al2 O3 Al1 -18.9(10) . .
O2 Al2 O3 Al1 176.0(2) 4 .
O3 Al2 O3 Al1 0.0 4 .
N2 Al2 O3 Al1 91.6(2) . .
N2 Al2 O3 Al1 -95.7(2) 4 .
O1 Al1 N1 C7 23.9(5) . .
O1 Al1 N1 C7 120.9(5) 4 .
O3 Al1 N1 C7 -70.6(5) . .
O3 Al1 N1 C7 -145.1(5) 4 .
N1 Al1 N1 C7 72.3(5) 4 .
Al2 Al1 N1 C7 -107.7(5) . .
O1 Al1 N1 C1 -157.2(5) . .
O1 Al1 N1 C1 -60.2(5) 4 .
O3 Al1 N1 C1 108.3(5) . .
O3 Al1 N1 C1 33.8(6) 4 .
N1 Al1 N1 C1 -108.8(5) 4 .
Al2 Al1 N1 C1 71.2(5) . .
O2 Al2 N2 C17 23.9(5) . .
O2 Al2 N2 C17 122.3(5) 4 .
O3 Al2 N2 C17 -144.4(5) . .
O3 Al2 N2 C17 -70.0(5) 4 .
N2 Al2 N2 C17 72.9(5) 4 .
Al1 Al2 N2 C17 -107.1(5) . .
O2 Al2 N2 C11 -155.7(6) . .
O2 Al2 N2 C11 -57.3(6) 4 .
O3 Al2 N2 C11 36.0(6) . .
O3 Al2 N2 C11 110.4(5) 4 .
N2 Al2 N2 C11 -106.7(5) 4 .
Al1 Al2 N2 C11 73.3(5) . .
C7 N1 C1 C6 1.3(8) . .
Al1 N1 C1 C6 -177.7(5) . .
C7 N1 C1 C2 -175.2(7) . .
Al1 N1 C1 C2 5.9(10) . .
C6 C1 C2 C3 1.7(11) . .
N1 C1 C2 C3 178.0(7) . .
C1 C2 C3 C4 -0.1(12) . .
C2 C3 C4 C5 -1.7(13) . .
C3 C4 C5 C6 1.8(12) . .
C2 C1 C6 C5 -1.6(11) . .
N1 C1 C6 C5 -178.4(7) . .
C2 C1 C6 S1 177.9(6) . .
N1 C1 C6 S1 1.2(8) . .
C4 C5 C6 C1 -0.1(12) . .
C4 C5 C6 S1 -179.6(6) . .
C7 S1 C6 C1 -2.4(6) . .
C7 S1 C6 C5 177.1(8) . .
C1 N1 C7 C8 172.0(7) . .
Al1 N1 C7 C8 -8.9(10) . .
C1 N1 C7 S1 -3.3(8) . .
Al1 N1 C7 S1 175.8(3) . .
C6 S1 C7 N1 3.4(6) . .
C6 S1 C7 C8 -172.2(6) . .
N1 C7 C8 C9 -11.8(12) . .
S1 C7 C8 C9 163.3(6) . .
Al1 O1 C9 C8 20.1(11) . .
Al1 O1 C9 C10 -164.5(6) . .
C7 C8 C9 O1 8.4(13) . .
C7 C8 C9 C10 -166.9(7) . .
O1 C9 C10 F2 178.7(8) . .
C8 C9 C10 F2 -5.5(13) . .
O1 C9 C10 F3 -58.1(10) . .
C8 C9 C10 F3 117.8(8) . .
O1 C9 C10 F1 58.2(10) . .
C8 C9 C10 F1 -126.0(8) . .
C17 N2 C11 C12 -174.3(7) . .
Al2 N2 C11 C12 5.4(10) . .
C17 N2 C11 C16 4.1(8) . .
Al2 N2 C11 C16 -176.2(5) . .
C16 C11 C12 C13 -1.4(11) . .
N2 C11 C12 C13 176.9(7) . .
C11 C12 C13 C14 0.6(12) . .
C12 C13 C14 C15 0.6(13) . .
C13 C14 C15 C16 -0.9(13) . .
C14 C15 C16 C11 0.2(11) . .
C14 C15 C16 S2 -174.2(6) . .
C12 C11 C16 C15 1.0(11) . .
N2 C11 C16 C15 -177.5(6) . .
C12 C11 C16 S2 176.3(6) . .
N2 C11 C16 S2 -2.2(8) . .
C17 S2 C16 C15 174.7(7) . .
C17 S2 C16 C11 -0.1(5) . .
C11 N2 C17 C18 172.2(6) . .
Al2 N2 C17 C18 -7.5(9) . .
C11 N2 C17 S2 -4.3(7) . .
Al2 N2 C17 S2 176.1(3) . .
C16 S2 C17 N2 2.6(5) . .
C16 S2 C17 C18 -174.1(6) . .
N2 C17 C18 C19 -12.1(11) . .
S2 C17 C18 C19 164.1(6) . .
Al2 O2 C19 C18 23.4(11) . .
Al2 O2 C19 C20 -160.3(5) . .
C17 C18 C19 O2 6.1(12) . .
C17 C18 C19 C20 -170.0(7) . .
O2 C19 C20 F6 65.6(9) . .
C18 C19 C20 F6 -117.7(8) . .
O2 C19 C20 F4 -52.9(9) . .
C18 C19 C20 F4 123.8(7) . .
O2 C19 C20 F5 -174.0(7) . .
C18 C19 C20 F5 2.7(11) . .
